data_2202117
loop_
_publ_author_name
'Mizuguchi, Jin'

_publ_section_title
;The \b-form of di-<i>tert</i>-butyl
 1,4-dioxo-3,6-diphenyl-1,2,4,5-tetrahydropyrrolo[3,4-<i>c</i>]pyrrole-2,5-dicarboxylate
;
_journal_issue 4
_journal_name_full 'Acta Crystallographica Section E'
_journal_page_first o469
_journal_page_last o471
_journal_paper_doi 10.1107/S1600536803005300
_journal_volume 59
_journal_year 2003
_chemical_formula_iupac 'C28 H28 N2 O6'
_chemical_formula_moiety 'C28 H28 N2 O6'
_chemical_formula_sum 'C28 H28 N2 O6'
_chemical_formula_weight 488.54
_space_group_IT_number 14
_symmetry_cell_setting monoclinic
_symmetry_space_group_name_Hall '-P 2ybc'
_symmetry_space_group_name_H-M 'P 1 21/c 1'
_cell_angle_alpha 90
_cell_angle_beta 108.100(10)
_cell_angle_gamma 90
_cell_formula_units_Z 4
_cell_length_a 12.798(2)
_cell_length_b 10.4660(10)
_cell_length_c 19.215(3)
_cell_measurement_reflns_used 16150
_cell_measurement_temperature 93.2
_cell_measurement_theta_max 68.2
_cell_measurement_theta_min 3.6
_cell_volume 2446.4(6)
_computing_cell_refinement PROCESS-AUTO
_computing_data_collection 'PROCESS-AUTO (Rigaku, 1998)'
_computing_data_reduction 'TEXSAN (Molecular Structure Corporation, 2001)'
_computing_molecular_graphics 'ORTEPIII (Burnett & Johnson, 1996)'
_computing_publication_material TEXSAN
_computing_structure_refinement TEXSAN
_computing_structure_solution 'SHELXS86 (Sheldrick, 1985)'
_diffrn_detector_area_resol_mean 10.00
_diffrn_measured_fraction_theta_full 0.9915
_diffrn_measured_fraction_theta_max 0.9915
_diffrn_measurement_device_type 'Rigaku R-AXIS RAPID Imaging Plate'
_diffrn_measurement_method '48 frames, delta omega = 15 deg'
_diffrn_radiation_type 'Cu K\a'
_diffrn_radiation_wavelength 1.5418
_diffrn_reflns_av_R_equivalents 0.060
_diffrn_reflns_limit_h_max 15
_diffrn_reflns_limit_h_min -15
_diffrn_reflns_limit_k_max 12
_diffrn_reflns_limit_k_min -11
_diffrn_reflns_limit_l_max 23
_diffrn_reflns_limit_l_min -23
_diffrn_reflns_number 21098
_diffrn_reflns_theta_full 67.80
_diffrn_reflns_theta_max 67.80
_exptl_absorpt_coefficient_mu 0.771
_exptl_absorpt_correction_T_max 0.955
_exptl_absorpt_correction_T_min 0.783
_exptl_absorpt_correction_type multi-scan
_exptl_absorpt_process_details '(Higashi, 1995)'
_exptl_crystal_colour yellow-green
_exptl_crystal_density_diffrn 1.326
_exptl_crystal_density_method 'not measured'
_exptl_crystal_description prism
_exptl_crystal_F_000 1032
_exptl_crystal_size_max 0.300
_exptl_crystal_size_mid 0.200
_exptl_crystal_size_min 0.060
_refine_diff_density_max 0.34
_refine_diff_density_min -0.47
_refine_ls_extinction_method none
_refine_ls_goodness_of_fit_ref 0.883
_refine_ls_hydrogen_treatment constr
_refine_ls_number_parameters 325
_refine_ls_number_reflns 4401
_refine_ls_R_factor_gt 0.0575
_refine_ls_shift/su_max 0.0003
_refine_ls_structure_factor_coef Fsqd
_refine_ls_weighting_details 'w = 1/[\s^2^(Fo^2^) + (0.05P)^2^] where P = (Fo^2^+2Fc^2^)/3'
_refine_ls_weighting_scheme calc
_refine_ls_wR_factor_ref 0.1255
_reflns_number_gt 2190
_reflns_number_total 4408
_reflns_threshold_expression F^2^>2\s(F^2^)
_cod_data_source_file ob6220.cif
_cod_data_source_block I
_cod_original_cell_volume 2446.5(6)
_cod_original_sg_symbol_H-M 'P 21/c'
_cod_database_code 2202117
_cod_database_fobs_code 2202117

loop_
_symmetry_equiv_pos_as_xyz
x,y,z
-x,1/2+y,1/2-z
-x,-y,-z
x,1/2-y,1/2+z

loop_
_atom_site_label
_atom_site_fract_x
_atom_site_fract_y
_atom_site_fract_z
_atom_site_U_iso_or_equiv
_atom_site_adp_type
_atom_site_calc_flag
_atom_site_refinement_flags
_atom_site_occupancy
_atom_site_disorder_assembly
_atom_site_disorder_group
_atom_site_type_symbol
O1 0.6688(2) -0.0640(2) 0.05850(10) 0.0379(7) Uani d . 1.00 . . O
O2 0.7958(2) 0.3998(2) -0.07140(10) 0.0346(7) Uani d . 1.00 . . O
O3 0.8421(2) 0.1088(2) -0.19260(10) 0.0341(7) Uani d . 1.00 . . O
O4 0.9380(2) 0.2800(2) -0.13250(10) 0.0335(7) Uani d . 1.00 . . O
O5 0.6344(2) 0.0634(2) 0.17620(10) 0.0314(7) Uani d . 1.00 . . O
O6 0.5092(2) 0.2123(2) 0.11630(10) 0.0351(7) Uani d . 1.00 . . O
N1 0.6573(2) 0.1566(2) 0.07790(10) 0.0291(8) Uani d . 1.00 . . N
N2 0.8246(2) 0.1790(2) -0.08300(10) 0.0288(8) Uani d . 1.00 . . N
C1 0.6779(3) 0.2701(3) 0.0430(2) 0.0310(10) Uani d . 1.00 . . C
C2 0.7221(3) 0.2345(3) -0.0093(2) 0.0285(10) Uani d . 1.00 . . C
C3 0.7828(3) 0.2904(3) -0.0546(2) 0.0294(10) Uani d . 1.00 . . C
C4 0.7948(3) 0.0642(3) -0.0545(2) 0.0292(10) Uani d . 1.00 . . C
C5 0.7315(3) 0.0984(3) -0.0113(2) 0.0294(10) Uani d . 1.00 . . C
C6 0.6868(3) 0.0446(3) 0.0430(2) 0.0320(10) Uani d . 1.00 . . C
C7 0.6630(3) 0.3980(3) 0.0695(2) 0.0281(10) Uani d . 1.00 . . C
C8 0.6788(3) 0.4249(3) 0.1432(2) 0.0330(10) Uani d . 1.00 . . C
C9 0.6702(3) 0.5496(3) 0.1655(2) 0.0315(10) Uani d . 1.00 . . C
C10 0.6428(3) 0.6475(3) 0.1150(2) 0.0340(10) Uani d . 1.00 . . C
C11 0.6257(3) 0.6213(3) 0.0417(2) 0.0330(10) Uani d . 1.00 . . C
C12 0.6365(3) 0.4984(3) 0.0186(2) 0.0306(10) Uani d . 1.00 . . C
C13 0.8678(3) 0.1838(3) -0.1428(2) 0.0301(10) Uani d . 1.00 . . C
C14 0.5903(3) 0.1489(3) 0.1245(2) 0.0300(10) Uani d . 1.00 . . C
C15 0.8375(3) -0.0624(3) -0.0634(2) 0.0307(10) Uani d . 1.00 . . C
C16 0.9387(3) -0.0819(3) -0.0753(2) 0.0330(10) Uani d . 1.00 . . C
C17 0.9784(3) -0.2045(3) -0.0758(2) 0.0330(10) Uani d . 1.00 . . C
C18 0.9195(3) -0.3095(3) -0.0657(2) 0.0350(10) Uani d . 1.00 . . C
C19 0.8179(3) -0.2914(3) -0.0554(2) 0.0340(10) Uani d . 1.00 . . C
C20 0.7762(3) -0.1687(3) -0.0548(2) 0.0330(10) Uani d . 1.00 . . C
C21 0.9954(3) 0.3107(3) -0.1875(2) 0.0330(10) Uani d . 1.00 . . C
C22 1.0522(3) 0.4355(3) -0.1582(2) 0.0410(10) Uani d . 1.00 . . C
C23 0.9129(3) 0.3298(3) -0.2622(2) 0.0400(10) Uani d . 1.00 . . C
C24 1.0770(3) 0.2047(3) -0.1858(2) 0.0440(10) Uani d . 1.00 . . C
C25 0.5760(3) 0.0245(3) 0.2287(2) 0.0310(10) Uani d . 1.00 . . C
C26 0.5667(3) 0.1392(3) 0.2742(2) 0.0350(10) Uani d . 1.00 . . C
C27 0.4665(3) -0.0328(3) 0.1871(2) 0.0380(10) Uani d . 1.00 . . C
C28 0.6536(3) -0.0746(3) 0.2749(2) 0.0360(10) Uani d . 1.00 . . C
H1 0.6956 0.3578 0.1782 0.0389 Uiso calc . 1.00 . . H
H2 0.6837 0.5676 0.2161 0.0389 Uiso calc . 1.00 . . H
H3 0.6353 0.7326 0.1305 0.0414 Uiso calc . 1.00 . . H
H4 0.6061 0.6884 0.0066 0.0405 Uiso calc . 1.00 . . H
H5 0.6264 0.4822 -0.0319 0.0370 Uiso calc . 1.00 . . H
H6 0.9802 -0.0108 -0.0830 0.0397 Uiso calc . 1.00 . . H
H7 1.0479 -0.2169 -0.0834 0.0395 Uiso calc . 1.00 . . H
H8 0.9481 -0.3933 -0.0659 0.0425 Uiso calc . 1.00 . . H
H9 0.7765 -0.3634 -0.0485 0.0412 Uiso calc . 1.00 . . H
H10 0.7059 -0.1572 -0.0487 0.0401 Uiso calc . 1.00 . . H
H11 1.1008 0.4227 -0.1098 0.0492 Uiso calc . 1.00 . . H
H12 1.0925 0.4650 -0.1887 0.0492 Uiso calc . 1.00 . . H
H13 0.9985 0.4977 -0.1565 0.0492 Uiso calc . 1.00 . . H
H14 0.8640 0.3969 -0.2604 0.0473 Uiso calc . 1.00 . . H
H15 0.9496 0.3492 -0.2966 0.0473 Uiso calc . 1.00 . . H
H16 0.8714 0.2526 -0.2768 0.0473 Uiso calc . 1.00 . . H
H17 1.0386 0.1254 -0.1971 0.0518 Uiso calc . 1.00 . . H
H18 1.1143 0.2215 -0.2199 0.0518 Uiso calc . 1.00 . . H
H19 1.1285 0.1991 -0.1377 0.0518 Uiso calc . 1.00 . . H
H20 0.6380 0.1698 0.3003 0.0411 Uiso calc . 1.00 . . H
H21 0.5265 0.2052 0.2430 0.0411 Uiso calc . 1.00 . . H
H22 0.5292 0.1160 0.3080 0.0411 Uiso calc . 1.00 . . H
H23 0.4235 0.0276 0.1536 0.0442 Uiso calc . 1.00 . . H
H24 0.4779 -0.1063 0.1607 0.0442 Uiso calc . 1.00 . . H
H25 0.4286 -0.0585 0.2203 0.0442 Uiso calc . 1.00 . . H
H26 0.6246 -0.1067 0.3115 0.0426 Uiso calc . 1.00 . . H
H27 0.6622 -0.1430 0.2447 0.0426 Uiso calc . 1.00 . . H
H28 0.7234 -0.0365 0.2980 0.0426 Uiso calc . 1.00 . . H

loop_
_atom_site_aniso_label
_atom_site_aniso_U_11
_atom_site_aniso_U_22
_atom_site_aniso_U_33
_atom_site_aniso_U_12
_atom_site_aniso_U_13
_atom_site_aniso_U_23
O1 0.054(2) 0.0220(10) 0.0430(10) -0.0020(10) 0.0240(10) 0.0020(10)
O2 0.046(2) 0.0200(10) 0.0400(10) 0.0010(10) 0.0160(10) 0.0040(10)
O3 0.045(2) 0.0260(10) 0.0310(10) -0.0030(10) 0.0120(10) -0.0040(10)
O4 0.040(2) 0.0240(10) 0.0380(10) -0.0070(10) 0.0150(10) -0.0030(10)
O5 0.0390(10) 0.0230(10) 0.0310(10) 0.0020(10) 0.0090(10) 0.0060(10)
O6 0.036(2) 0.0270(10) 0.044(2) 0.0030(10) 0.0140(10) 0.0060(10)
N1 0.044(2) 0.0180(10) 0.030(2) 0.0030(10) 0.0180(10) -0.0020(10)
N2 0.040(2) 0.0190(10) 0.030(2) -0.0010(10) 0.0150(10) -0.0020(10)
C1 0.035(2) 0.023(2) 0.035(2) -0.001(2) 0.009(2) 0.003(2)
C2 0.035(2) 0.021(2) 0.030(2) 0.000(2) 0.012(2) 0.000(2)
C3 0.039(2) 0.023(2) 0.023(2) 0.003(2) 0.007(2) -0.006(2)
C4 0.037(2) 0.021(2) 0.027(2) -0.003(2) 0.007(2) 0.0050(10)
C5 0.039(2) 0.022(2) 0.027(2) -0.001(2) 0.009(2) 0.0000(10)
C6 0.040(2) 0.024(2) 0.033(2) 0.002(2) 0.012(2) 0.001(2)
C7 0.031(2) 0.021(2) 0.032(2) 0.001(2) 0.009(2) -0.0010(10)
C8 0.034(2) 0.024(2) 0.039(2) -0.002(2) 0.010(2) 0.002(2)
C9 0.036(2) 0.028(2) 0.032(2) -0.003(2) 0.012(2) -0.003(2)
C10 0.039(2) 0.024(2) 0.042(2) 0.003(2) 0.016(2) 0.000(2)
C11 0.039(2) 0.023(2) 0.038(2) 0.001(2) 0.012(2) 0.002(2)
C12 0.035(2) 0.028(2) 0.027(2) 0.001(2) 0.006(2) 0.002(2)
C13 0.033(2) 0.021(2) 0.032(2) 0.004(2) 0.004(2) 0.001(2)
C14 0.040(2) 0.022(2) 0.025(2) -0.006(2) 0.006(2) -0.003(2)
C15 0.038(2) 0.020(2) 0.030(2) -0.002(2) 0.006(2) 0.000(2)
C16 0.041(2) 0.025(2) 0.031(2) -0.005(2) 0.009(2) -0.001(2)
C17 0.038(2) 0.029(2) 0.032(2) 0.003(2) 0.013(2) 0.002(2)
C18 0.047(2) 0.022(2) 0.036(2) 0.003(2) 0.013(2) -0.003(2)
C19 0.052(2) 0.024(2) 0.031(2) -0.005(2) 0.018(2) 0.000(2)
C20 0.036(2) 0.025(2) 0.041(2) -0.002(2) 0.015(2) -0.004(2)
C21 0.039(2) 0.026(2) 0.037(2) 0.000(2) 0.015(2) 0.000(2)
C22 0.047(2) 0.029(2) 0.047(2) -0.005(2) 0.015(2) 0.001(2)
C23 0.048(2) 0.034(2) 0.041(2) -0.006(2) 0.018(2) 0.001(2)
C24 0.045(2) 0.034(2) 0.058(3) -0.003(2) 0.021(2) 0.003(2)
C25 0.039(2) 0.024(2) 0.031(2) -0.005(2) 0.013(2) 0.003(2)
C26 0.047(2) 0.028(2) 0.033(2) -0.002(2) 0.014(2) 0.001(2)
C27 0.052(3) 0.024(2) 0.038(2) -0.003(2) 0.015(2) 0.001(2)
C28 0.047(2) 0.024(2) 0.037(2) -0.001(2) 0.013(2) 0.001(2)

loop_
_atom_type_symbol
_atom_type_description
_atom_type_scat_dispersion_real
_atom_type_scat_dispersion_imag
_atom_type_scat_source
C C 0.018 0.009
;International Tables for Crystallography
(1992, Vol. C, Tables 4.2.6.8 and 6.1.1.1)
;
H H 0.000 0.000
;International Tables for Crystallography
(1992, Vol. C, Table 6.1.1.2)
;
O O 0.049 0.032
;International Tables for Crystallography
(1992, Vol. C, Tables 4.2.6.8 and 6.1.1.1)
;
N N 0.031 0.018
;International Tables for Crystallography
(1992, Vol. C, Tables 4.2.6.8 and 6.1.1.1)
;

loop_
_geom_angle_atom_site_label_1
_geom_angle_atom_site_label_2
_geom_angle_atom_site_label_3
_geom_angle
_geom_angle_publ_flag
C13 O4 C21 121.2(3) no
C14 O5 C25 120.4(3) no
C1 N1 C6 109.9(3) no
C1 N1 C14 125.4(3) no
C6 N1 C14 122.5(3) no
C3 N2 C4 111.0(3) no
C3 N2 C13 123.7(3) no
C4 N2 C13 124.0(3) no
N1 C1 C2 107.5(3) no
N1 C1 C7 122.2(3) no
C2 C1 C7 129.9(3) no
C1 C2 C3 139.3(3) no
C1 C2 C5 110.7(3) no
C3 C2 C5 108.6(3) no
O2 C3 N2 123.9(3) no
O2 C3 C2 132.8(3) no
N2 C3 C2 103.2(3) no
N2 C4 C5 106.9(3) no
N2 C4 C15 124.5(3) no
C5 C4 C15 128.1(3) no
C2 C5 C4 110.3(3) no
C2 C5 C6 108.1(3) no
C4 C5 C6 140.4(3) no
O1 C6 N1 122.9(3) no
O1 C6 C5 133.4(3) no
N1 C6 C5 103.6(3) no
C1 C7 C8 122.9(3) no
C1 C7 C12 118.1(3) no
C8 C7 C12 119.0(3) no
C7 C8 C9 120.1(3) no
C7 C8 H1 120.0 no
C9 C8 H1 119.9 no
C8 C9 C10 120.5(3) no
C8 C9 H2 119.7 no
C10 C9 H2 119.8 no
C9 C10 C11 119.6(3) no
C9 C10 H3 120.1 no
C11 C10 H3 120.3 no
C10 C11 C12 120.8(3) no
C10 C11 H4 119.8 no
C12 C11 H4 119.4 no
C7 C12 C11 120.0(3) no
C7 C12 H5 120.2 no
C11 C12 H5 119.8 no
O3 C13 O4 128.3(4) no
O3 C13 N2 122.8(3) no
O4 C13 N2 108.8(3) no
O5 C14 O6 128.4(4) no
O5 C14 N1 108.0(3) no
O6 C14 N1 123.5(3) no
C4 C15 C16 123.3(3) no
C4 C15 C20 117.6(3) no
C16 C15 C20 119.0(3) no
C15 C16 C17 119.8(3) no
C15 C16 H6 120.1 no
C17 C16 H6 120.0 no
C16 C17 C18 121.4(4) no
C16 C17 H7 119.3 no
C18 C17 H7 119.4 no
C17 C18 C19 119.3(3) no
C17 C18 H8 120.4 no
C19 C18 H8 120.4 no
C18 C19 C20 120.4(3) no
C18 C19 H9 119.9 no
C20 C19 H9 119.8 no
C15 C20 C19 120.1(3) no
C15 C20 H10 120.1 no
C19 C20 H10 119.8 no
O4 C21 C22 102.0(3) no
O4 C21 C23 110.4(3) no
O4 C21 C24 108.2(3) no
C22 C21 C23 110.7(3) no
C22 C21 C24 112.0(3) no
C23 C21 C24 113.0(3) no
C21 C22 H11 109.5 no
C21 C22 H12 110.0 no
C21 C22 H13 109.4 no
H11 C22 H12 109.6 no
H11 C22 H13 108.7 no
H12 C22 H13 109.6 no
C21 C23 H14 109.7 no
C21 C23 H15 110.0 no
C21 C23 H16 109.1 no
H14 C23 H15 110.1 no
H14 C23 H16 108.8 no
H15 C23 H16 109.2 no
C21 C24 H17 109.2 no
C21 C24 H18 110.1 no
C21 C24 H19 109.2 no
H17 C24 H18 109.9 no
H17 C24 H19 108.6 no
H18 C24 H19 109.8 no
O5 C25 C26 108.8(3) no
O5 C25 C27 109.3(3) no
O5 C25 C28 102.0(3) no
C26 C25 C27 113.3(3) no
C26 C25 C28 111.1(3) no
C27 C25 C28 111.7(3) no
C25 C26 H20 109.7 no
C25 C26 H21 109.6 no
C25 C26 H22 109.9 no
H20 C26 H21 109.2 no
H20 C26 H22 109.4 no
H21 C26 H22 109.1 no
C25 C27 H23 110.1 no
C25 C27 H24 109.4 no
C25 C27 H25 109.9 no
H23 C27 H24 109.2 no
H23 C27 H25 109.5 no
H24 C27 H25 108.7 no
C25 C28 H26 109.7 no
C25 C28 H27 109.8 no
C25 C28 H28 109.6 no
H26 C28 H27 109.3 no
H26 C28 H28 109.0 no
H27 C28 H28 109.4 no

loop_
_geom_bond_atom_site_label_1
_geom_bond_atom_site_label_2
_geom_bond_site_symmetry_1
_geom_bond_site_symmetry_2
_geom_bond_distance
_geom_bond_publ_flag
O1 C6 . . 1.215(4) yes
O2 C3 . . 1.215(4) yes
O3 C13 . . 1.202(4) yes
O4 C13 . . 1.324(4) yes
O4 C21 . . 1.497(5) yes
O5 C14 . . 1.326(4) yes
O5 C25 . . 1.487(5) yes
O6 C14 . . 1.200(4) yes
N1 C1 . . 1.429(4) yes
N1 C6 . . 1.457(4) yes
N1 C14 . . 1.422(5) yes
N2 C3 . . 1.458(4) yes
N2 C4 . . 1.421(4) yes
N2 C13 . . 1.422(5) yes
C1 C2 . . 1.349(5) yes
C1 C7 . . 1.466(5) yes
C2 C3 . . 1.457(5) yes
C2 C5 . . 1.430(4) yes
C4 C5 . . 1.375(5) yes
C4 C15 . . 1.463(5) yes
C5 C6 . . 1.452(5) yes
C7 C8 . . 1.397(5) ?
C7 C12 . . 1.403(4) ?
C8 C9 . . 1.389(4) ?
C8 H1 . . 0.950 no
C9 C10 . . 1.380(4) ?
C9 H2 . . 0.951 no
C10 C11 . . 1.384(5) ?
C10 H3 . . 0.954 no
C11 C12 . . 1.382(5) ?
C11 H4 . . 0.951 no
C12 H5 . . 0.953 no
C15 C16 . . 1.399(6) ?
C15 C20 . . 1.399(5) ?
C16 C17 . . 1.382(5) ?
C16 H6 . . 0.952 no
C17 C18 . . 1.379(5) ?
C17 H7 . . 0.954 no
C18 C19 . . 1.387(6) ?
C18 H8 . . 0.951 no
C19 C20 . . 1.392(5) ?
C19 H9 . . 0.954 no
C20 H10 . . 0.951 no
C21 C22 . . 1.515(4) ?
C21 C23 . . 1.509(4) ?
C21 C24 . . 1.516(5) ?
C22 H11 . . 0.954 no
C22 H12 . . 0.944 no
C22 H13 . . 0.955 no
C23 H14 . . 0.949 no
C23 H15 . . 0.944 no
C23 H16 . . 0.959 no
C24 H17 . . 0.955 no
C24 H18 . . 0.940 no
C24 H19 . . 0.956 no
C25 C26 . . 1.511(5) ?
C25 C27 . . 1.505(4) ?
C25 C28 . . 1.518(4) ?
C26 H20 . . 0.950 no
C26 H21 . . 0.953 no
C26 H22 . . 0.951 no
C27 H23 . . 0.947 no
C27 H24 . . 0.957 no
C27 H25 . . 0.952 no
C28 H26 . . 0.953 no
C28 H27 . . 0.948 no
C28 H28 . . 0.952 no

loop_
_geom_contact_atom_site_label_1
_geom_contact_atom_site_label_2
_geom_contact_distance
_geom_contact_site_symmetry_2
_geom_contact_publ_flag
O1 C10 3.260(4) 1_545 no
O1 C11 3.339(4) 1_545 no
O2 C19 3.251(4) 1_565 no
O2 C18 3.416(4) 1_565 no
O2 C28 3.470(4) 4_554 no
O2 C26 3.487(4) 4_554 no
O3 C8 3.217(4) 4_554 no
O3 C9 3.361(4) 4_554 no
O5 C23 3.568(4) 4_555 no
O6 C11 3.460(4) 3_665 no
O6 C20 3.503(4) 3_655 no
N2 C17 3.310(4) 3_755 no
C3 C17 3.416(4) 3_755 no
C4 C17 3.512(4) 3_755 no
C4 C27 3.534(4) 3_655 no
C4 C16 3.550(4) 3_755 no
C11 C12 3.429(5) 3_665 no
C12 C12 3.343(7) 3_665 no
C15 C16 3.584(4) 3_755 no
C16 C16 3.309(6) 3_755 no
C19 C28 3.573(4) 4_544 no
C26 C27 3.566(4) 2_655 no

loop_
_geom_torsion_atom_site_label_1
_geom_torsion_atom_site_label_2
_geom_torsion_atom_site_label_3
_geom_torsion_atom_site_label_4
_geom_torsion
_geom_torsion_publ_flag
O1 C6 N1 C1 -173.9(3) no
O1 C6 N1 C14 -10.1(4) no
O1 C6 C5 C2 173.7(3) no
O1 C6 C5 C4 -20.7(7) no
O2 C3 N2 C4 -178.9(3) no
O2 C3 N2 C13 -11.6(4) no
O2 C3 C2 C1 -18.4(6) no
O2 C3 C2 C5 177.3(3) no
O3 C13 O4 C21 2.0(5) no
O3 C13 N2 C3 -133.2(3) yes
O3 C13 N2 C4 32.4(4) yes
O4 C13 N2 C3 47.6(3) yes
O4 C13 N2 C4 -146.8(3) yes
O5 C14 N1 C1 -145.1(3) yes
O5 C14 N1 C6 53.7(3) yes
O6 C14 O5 C25 7.3(5) no
O6 C14 N1 C1 34.1(4) yes
O6 C14 N1 C6 -127.2(3) yes
N1 C1 C2 C3 -163.6(3) no
N1 C1 C2 C5 0.5(3) no
N1 C1 C7 C8 30.9(5) yes
N1 C1 C7 C12 -152.0(3) yes
N1 C6 C5 C2 -2.8(3) no
N1 C6 C5 C4 162.8(4) no
N1 C14 O5 C25 -173.6(2) no
N2 C3 C2 C1 165.3(4) no
N2 C3 C2 C5 1.0(3) no
N2 C4 C5 C2 -1.7(3) no
N2 C4 C5 C6 -167.1(4) no
N2 C4 C15 C16 25.0(4) yes
N2 C4 C15 C20 -159.1(3) yes
N2 C13 O4 C21 -178.8(2) no
C1 N1 C6 C5 3.2(3) no
C1 C2 C5 C4 -168.7(3) no
C1 C2 C5 C6 1.6(3) no
C1 C7 C8 C9 175.9(3) no
C1 C7 C12 C11 -177.7(3) no
C2 C1 N1 C6 -2.3(3) no
C2 C1 N1 C14 -165.6(3) yes
C2 C1 C7 C8 -141.0(4) yes
C2 C1 C7 C12 36.1(5) no
C2 C3 N2 C4 -2.1(3) no
C2 C3 N2 C13 165.1(2) no
C2 C5 C4 C15 170.8(3) no
C3 N2 C4 C5 2.5(3) no
C3 N2 C4 C15 -170.4(3) no
C3 C2 C1 C7 9.2(6) no
C3 C2 C5 C4 0.4(3) no
C3 C2 C5 C6 170.7(2) no
C4 C15 C16 C17 173.5(3) no
C4 C15 C20 C19 -173.6(3) no
C5 C2 C1 C7 173.3(3) no
C5 C4 N2 C13 -164.7(3) no
C5 C4 C15 C16 -146.3(3) yes
C5 C4 C15 C20 29.6(4) yes
C5 C6 N1 C14 167.0(2) no
C6 N1 C1 C7 -175.8(3) no
C6 C5 C4 C15 5.4(6) no
C7 C1 N1 C14 20.9(4) no
C7 C8 C9 C10 1.9(5) no
C7 C12 C11 C10 1.3(5) no
C8 C7 C12 C11 -0.5(5) no
C8 C9 C10 C11 -1.1(5) no
C9 C8 C7 C12 -1.1(5) no
C9 C10 C11 C12 -0.5(5) no
C13 O4 C21 C22 172.2(2) no
C13 O4 C21 C23 54.6(3) no
C13 O4 C21 C24 -69.6(3) no
C13 N2 C4 C15 22.4(4) no
C14 O5 C25 C26 -64.1(3) no
C14 O5 C25 C27 60.1(3) no
C14 O5 C25 C28 178.5(2) no
C15 C16 C17 C18 0.8(5) no
C15 C20 C19 C18 -1.0(5) no
C16 C15 C20 C19 2.4(4) no
C16 C17 C18 C19 0.6(5) no
C17 C16 C15 C20 -2.3(4) no
C17 C18 C19 C20 -0.5(5) no
